data_4071176
loop_
_publ_author_name
'Arii, Hidekazu'
'Takahashi, Makiko'
'Noda, Aki'
'Nanjo, Masato'
'Mochida, Kunio'

_publ_section_title
;
 Spectroscopic and Structural Studies of Thermally Unstable Intermediates
 Generated in the Reaction of [Pt(PPh3)2(\h2-C2H4)] with Dihydrodisilanes
;
_journal_issue 8
_journal_name_full Organometallics
_journal_page_first 1929
_journal_paper_doi 10.1021/om800012s
_journal_volume 27
_journal_year 2008
_chemical_formula_sum 'C55 H50 P2 Pt Si'
_chemical_formula_weight 996.07
_chemical_name_systematic
; 
 ? 
;
_space_group_IT_number 2
_symmetry_cell_setting triclinic
_symmetry_space_group_name_Hall '-P 1'
_symmetry_space_group_name_H-M 'P -1'
_atom_sites_solution_hydrogens mixed
_atom_sites_solution_primary direct
_atom_sites_solution_secondary difmap
_audit_creation_method SHELXL-97
_cell_angle_alpha 97.0400(10)
_cell_angle_beta 94.1000(10)
_cell_angle_gamma 98.4360(10)
_cell_formula_units_Z 2
_cell_length_a 9.5937(2)
_cell_length_b 11.1677(2)
_cell_length_c 21.3492(3)
_cell_measurement_reflns_used 4295
_cell_measurement_temperature 100
_cell_measurement_theta_max 24.15
_cell_measurement_theta_min 2.28
_cell_volume 2236.19(7)
_computing_cell_refinement 'APEX2 (Bruker AXS, 2006)'
_computing_data_collection 'APEX2 '
_computing_data_reduction 'SAINT (Bruker AXS, 2004)'
_computing_molecular_graphics 'XSHEL (Bruker AXS,2002)'
_computing_publication_material 'XCIF (Bruker AXS, 2001)'
_computing_structure_refinement 'SHELXL-97 (Sheldrick, 1997)'
_computing_structure_solution 'SHELXS-97 (Sheldrick, 1997)'
_diffrn_ambient_temperature 100
_diffrn_detector_area_resol_mean 8.333
_diffrn_measured_fraction_theta_full 0.962
_diffrn_measured_fraction_theta_max 0.962
_diffrn_measurement_device_type 'Bruker APEXII CCD area detector'
_diffrn_measurement_method 'phi and omega scans'
_diffrn_radiation_monochromator 'multilayer confocal mirror'
_diffrn_radiation_source 'fine-focus rotating anode'
_diffrn_radiation_type MoK\a
_diffrn_radiation_wavelength 0.71073
_diffrn_reflns_av_R_equivalents 0.0371
_diffrn_reflns_av_sigmaI/netI 0.0722
_diffrn_reflns_limit_h_max 12
_diffrn_reflns_limit_h_min -11
_diffrn_reflns_limit_k_max 14
_diffrn_reflns_limit_k_min -14
_diffrn_reflns_limit_l_max 27
_diffrn_reflns_limit_l_min -27
_diffrn_reflns_number 17514
_diffrn_reflns_theta_full 28.28
_diffrn_reflns_theta_max 28.28
_diffrn_reflns_theta_min 0.97
_exptl_absorpt_coefficient_mu 3.273
_exptl_absorpt_correction_T_max 0.7147
_exptl_absorpt_correction_T_min 0.5606
_exptl_absorpt_correction_type empirical
_exptl_absorpt_process_details
;
SADABS Sheldrick 1996
;
_exptl_crystal_colour colorless
_exptl_crystal_density_diffrn 1.479
_exptl_crystal_density_method 'not measured'
_exptl_crystal_description block
_exptl_crystal_F_000 1004
_exptl_crystal_size_max 0.20
_exptl_crystal_size_mid 0.14
_exptl_crystal_size_min 0.11
_refine_diff_density_max 4.755
_refine_diff_density_min -2.029
_refine_diff_density_rms 0.171
_refine_ls_extinction_method none
_refine_ls_goodness_of_fit_ref 1.051
_refine_ls_hydrogen_treatment constr
_refine_ls_matrix_type full
_refine_ls_number_parameters 540
_refine_ls_number_reflns 10680
_refine_ls_number_restraints 3
_refine_ls_restrained_S_all 1.051
_refine_ls_R_factor_all 0.0634
_refine_ls_R_factor_gt 0.0504
_refine_ls_shift/su_max 0.001
_refine_ls_shift/su_mean 0.000
_refine_ls_structure_factor_coef Fsqd
_refine_ls_weighting_details 'calc w=1/[\s^2^(Fo^2^)+(0.0560P)^2^+3.0456P] where P=(Fo^2^+2Fc^2^)/3'
_refine_ls_weighting_scheme calc
_refine_ls_wR_factor_gt 0.1127
_refine_ls_wR_factor_ref 0.1211
_reflns_number_gt 8876
_reflns_number_total 10680
_reflns_threshold_expression >2sigma
_cod_data_source_file om800012s-file002.cif
_cod_data_source_block Complex_4a
_cod_depositor_comments
;
The following automatic conversions were performed:

'_symmetry_cell_setting' value 'Triclinic' changed to 'triclinic'
according to /home/saulius/struct/CIF-dictionaries/cif_core.dic
dictionary named 'cif_core.dic' version 2.4.1 from 2010-06-29.

Automatic conversion script
Id: cif_fix_values 1715 2011-07-08 13:25:40Z adriana 

The following automatic conversions were performed:

'_atom_sites_solution_hydrogens' value 'geom and difmap' was changed
to 'mixed'.

Automatic conversion script
Id: cif_fix_values 6452 2018-10-05 10:23:21Z andrius 
;
_cod_original_sg_symbol_H-M 'P-1   '
_cod_database_code 4071176

loop_
_symmetry_equiv_pos_as_xyz
'x, y, z'
'-x, -y, -z'

loop_
_atom_site_label
_atom_site_type_symbol
_atom_site_fract_x
_atom_site_fract_y
_atom_site_fract_z
_atom_site_U_iso_or_equiv
_atom_site_adp_type
_atom_site_occupancy
_atom_site_symmetry_multiplicity
_atom_site_calc_flag
_atom_site_refinement_flags
C1 C 0.2293(6) 0.9072(5) 0.3658(2) 0.0207(11) Uani 1 1 d .
C2 C 0.1569(6) 0.7893(5) 0.3628(3) 0.0245(12) Uani 1 1 d .
H30 H 0.0727 0.7648 0.3352 0.029 Uiso 1 1 calc R
C3 C 0.2046(6) 0.7068(5) 0.3992(3) 0.0275(12) Uani 1 1 d .
H33 H 0.1521 0.6272 0.3972 0.033 Uiso 1 1 calc R
C4 C 0.3307(6) 0.7408(5) 0.4391(3) 0.0294(13) Uani 1 1 d .
H70 H 0.3641 0.6844 0.4642 0.035 Uiso 1 1 calc R
C5 C 0.4053(6) 0.8567(5) 0.4416(3) 0.0272(12) Uani 1 1 d .
H47 H 0.4921 0.8795 0.4676 0.033 Uiso 1 1 calc R
C6 C 0.3547(6) 0.9408(5) 0.4064(3) 0.0236(11) Uani 1 1 d .
H22 H 0.4051 1.0215 0.4099 0.028 Uiso 1 1 calc R
C7 C 0.2794(5) 1.1515(5) 0.3387(3) 0.0226(11) Uani 1 1 d .
C8 C 0.4064(6) 1.1591(5) 0.3110(3) 0.0299(13) Uani 1 1 d .
H53 H 0.4181 1.0974 0.2779 0.036 Uiso 1 1 calc R
C9 C 0.5159(6) 1.2540(6) 0.3303(3) 0.0340(14) Uani 1 1 d .
H63 H 0.6017 1.2575 0.3105 0.041 Uiso 1 1 calc R
C10 C 0.5002(7) 1.3443(6) 0.3790(3) 0.0368(16) Uani 1 1 d .
H72 H 0.5768 1.4077 0.3941 0.044 Uiso 1 1 calc R
C11 C 0.3730(7) 1.3412(6) 0.4051(3) 0.0353(15) Uani 1 1 d .
H67 H 0.3605 1.4050 0.4370 0.042 Uiso 1 1 calc R
C12 C 0.2623(7) 1.2456(5) 0.3852(3) 0.0316(13) Uani 1 1 d .
H64 H 0.1747 1.2447 0.4035 0.038 Uiso 1 1 calc R
C13 C -0.0048(5) 1.0303(4) 0.3553(3) 0.0195(10) Uani 1 1 d .
C14 C -0.0026(6) 1.0606(5) 0.4206(2) 0.0207(11) Uani 1 1 d .
H17 H 0.0836 1.0673 0.4465 0.025 Uiso 1 1 calc R
C15 C -0.1253(6) 1.0812(5) 0.4482(3) 0.0240(11) Uani 1 1 d .
H23 H -0.1222 1.1056 0.4926 0.029 Uiso 1 1 calc R
C16 C -0.2538(6) 1.0657(5) 0.4101(3) 0.0262(12) Uani 1 1 d .
H110 H -0.3381 1.0796 0.4287 0.031 Uiso 1 1 calc R
C17 C -0.2578(6) 1.0307(5) 0.3464(3) 0.0290(13) Uani 1 1 d .
H111 H -0.3453 1.0188 0.3209 0.035 Uiso 1 1 calc R
C18 C -0.1352(6) 1.0122(5) 0.3186(2) 0.0205(11) Uani 1 1 d .
H7 H -0.1396 0.9871 0.2743 0.025 Uiso 1 1 calc R
C19 C 0.2701(6) 0.6943(5) 0.2236(2) 0.0220(11) Uani 1 1 d .
C20 C 0.2357(6) 0.5761(5) 0.2366(3) 0.0285(13) Uani 1 1 d .
H45 H 0.1469 0.5295 0.2202 0.034 Uiso 1 1 calc R
C21 C 0.3306(7) 0.5247(6) 0.2737(3) 0.0315(13) Uani 1 1 d .
H52 H 0.3066 0.4429 0.2821 0.038 Uiso 1 1 calc R
C22 C 0.4598(7) 0.5927(6) 0.2985(3) 0.0327(14) Uani 1 1 d .
H57 H 0.5247 0.5578 0.3236 0.039 Uiso 1 1 calc R
C23 C 0.4935(6) 0.7123(6) 0.2862(3) 0.0296(13) Uani 1 1 d .
H75 H 0.5815 0.7596 0.3032 0.036 Uiso 1 1 calc R
C24 C 0.3998(6) 0.7627(5) 0.2493(3) 0.0256(12) Uani 1 1 d .
H11 H 0.4236 0.8447 0.2413 0.031 Uiso 1 1 calc R
C25 C 0.2603(5) 0.7694(5) 0.1026(2) 0.0213(11) Uani 1 1 d .
C26 C 0.2544(6) 0.8559(6) 0.0616(3) 0.0268(12) Uani 1 1 d .
H12 H 0.1938 0.9152 0.0690 0.032 Uiso 1 1 calc R
C27 C 0.3346(6) 0.8583(6) 0.0102(3) 0.0305(13) Uani 1 1 d .
H38 H 0.3293 0.9191 -0.0170 0.037 Uiso 1 1 calc R
C28 C 0.4213(7) 0.7728(6) -0.0013(3) 0.0348(14) Uani 1 1 d .
H96 H 0.4778 0.7748 -0.0360 0.042 Uiso 1 1 calc R
C29 C 0.4267(7) 0.6830(6) 0.0381(3) 0.0365(15) Uani 1 1 d .
H54 H 0.4847 0.6220 0.0296 0.044 Uiso 1 1 calc R
C30 C 0.3480(6) 0.6824(5) 0.0895(3) 0.0276(12) Uani 1 1 d .
H26 H 0.3535 0.6215 0.1165 0.033 Uiso 1 1 calc R
C31 C 0.0000(6) 0.6588(5) 0.1483(3) 0.0253(12) Uani 1 1 d .
C32 C -0.1241(6) 0.6805(6) 0.1747(3) 0.0277(12) Uani 1 1 d .
H48 H -0.1226 0.7515 0.2044 0.033 Uiso 1 1 calc R
C33 C -0.2506(6) 0.5998(6) 0.1583(3) 0.0378(15) Uani 1 1 d .
H76 H -0.3346 0.6154 0.1767 0.045 Uiso 1 1 calc R
C34 C -0.2517(7) 0.4969(6) 0.1150(3) 0.0349(15) Uani 1 1 d .
H58 H -0.3374 0.4417 0.1030 0.042 Uiso 1 1 calc R
C35 C -0.1280(6) 0.4735(6) 0.0887(3) 0.0348(14) Uani 1 1 d .
H84 H -0.1293 0.4021 0.0594 0.042 Uiso 1 1 calc R
C36 C -0.0033(6) 0.5541(5) 0.1053(3) 0.0299(13) Uani 1 1 d .
H77 H 0.0808 0.5378 0.0872 0.036 Uiso 1 1 calc R
C43 C -0.1782(6) 1.1173(6) 0.1718(3) 0.0315(14) Uani 1 1 d .
C44 C -0.2548(8) 1.2158(6) 0.1813(3) 0.0395(16) Uani 1 1 d .
H61 H -0.2045 1.2956 0.1951 0.047 Uiso 1 1 calc R
C45 C -0.3967(8) 1.2002(7) 0.1713(3) 0.0422(16) Uani 1 1 d .
H91 H -0.4436 1.2694 0.1776 0.051 Uiso 1 1 calc R
C46 C -0.4729(7) 1.0907(6) 0.1530(3) 0.0401(16) Uani 1 1 d .
H92 H -0.5732 1.0823 0.1473 0.048 Uiso 1 1 calc R
C47 C -0.4080(7) 0.9903(6) 0.1421(3) 0.0346(15) Uani 1 1 d .
H73 H -0.4632 0.9123 0.1289 0.042 Uiso 1 1 calc R
C48 C -0.2636(6) 1.0015(6) 0.1503(3) 0.0301(13) Uani 1 1 d .
H29 H -0.2195 0.9313 0.1415 0.036 Uiso 1 1 calc R
C37A C 0.1044(7) 1.2070(6) 0.1230(4) 0.0445(18) Uani 1 1 d .
C38A C 0.2247(8) 1.2874(7) 0.1321(4) 0.0493(19) Uani 1 1 d .
H6A H 0.2708 1.3076 0.1737 0.059 Uiso 1 1 calc R
C39A C 0.2840(9) 1.3417(7) 0.0844(6) 0.070(3) Uani 1 1 d .
H5A H 0.3667 1.4014 0.0940 0.084 Uiso 1 1 calc R
C40A C 0.2261(11) 1.3114(13) 0.0228(6) 0.112(6) Uani 1 1 d .
H4A H 0.2651 1.3505 -0.0105 0.135 Uiso 1 1 calc R
C41A C 0.1082(10) 1.2212(15) 0.0113(5) 0.118(6) Uani 1 1 d .
H3A H 0.0703 1.1914 -0.0310 0.142 Uiso 1 1 calc R
C42A C 0.0458(9) 1.1745(11) 0.0616(5) 0.084(4) Uani 1 1 d .
H2A H -0.0400 1.1184 0.0533 0.101 Uiso 1 1 calc R
C1T C 0.8243(6) 0.6118(5) 0.4050(3) 0.0296(13) Uani 1 1 d .
C2T C 0.8371(6) 0.5830(6) 0.3407(3) 0.0341(14) Uani 1 1 d .
H2T H 0.8181 0.6394 0.3125 0.041 Uiso 1 1 calc R
C3T C 0.8772(7) 0.4731(6) 0.3171(4) 0.0440(18) Uani 1 1 d .
H3T H 0.8871 0.4543 0.2732 0.053 Uiso 1 1 calc R
C4T C 0.9030(7) 0.3895(6) 0.3595(5) 0.054(2) Uani 1 1 d .
H4T H 0.9305 0.3137 0.3443 0.064 Uiso 1 1 calc R
C5T C 0.8884(7) 0.4179(7) 0.4219(4) 0.0460(18) Uani 1 1 d .
H5T H 0.9045 0.3607 0.4500 0.055 Uiso 1 1 calc R
C6T C 0.8512(7) 0.5264(6) 0.4452(3) 0.0374(15) Uani 1 1 d .
H6T H 0.8435 0.5445 0.4893 0.045 Uiso 1 1 calc R
C7T C 0.7829(8) 0.7318(6) 0.4300(3) 0.0425(16) Uani 1 1 d .
H7T1 H 0.8315 0.7967 0.4088 0.064 Uiso 1 1 calc R
H7T2 H 0.8098 0.7495 0.4758 0.064 Uiso 1 1 calc R
H7T3 H 0.6803 0.7276 0.4220 0.064 Uiso 1 1 calc R
H1S H 0.052(7) 1.248(6) 0.242(3) 0.042(19) Uiso 1 1 d .
P1 P 0.15497(14) 1.01011(12) 0.31590(7) 0.0196(3) Uani 1 1 d .
P2 P 0.16063(14) 0.77007(12) 0.17294(6) 0.0199(3) Uani 1 1 d D
Pt1 Pt 0.10493(2) 0.959926(19) 0.208570(10) 0.02127(7) Uani 1 1 d D
Si1 Si 0.01941(19) 1.13994(15) 0.19182(8) 0.0318(4) Uani 1 1 d D
H1H H 0.037(7) 0.948(3) 0.1226(8) 0.090 Uiso 1 1 d D

loop_
_atom_site_aniso_label
_atom_site_aniso_U_11
_atom_site_aniso_U_22
_atom_site_aniso_U_33
_atom_site_aniso_U_23
_atom_site_aniso_U_13
_atom_site_aniso_U_12
C1 0.019(3) 0.024(3) 0.019(3) 0.002(2) 0.006(2) 0.005(2)
C2 0.018(3) 0.026(3) 0.027(3) 0.003(2) 0.001(2) -0.001(2)
C3 0.025(3) 0.022(3) 0.035(3) 0.007(2) 0.005(3) 0.000(2)
C4 0.031(3) 0.034(3) 0.028(3) 0.009(2) 0.006(3) 0.012(2)
C5 0.022(3) 0.032(3) 0.028(3) 0.004(2) -0.001(2) 0.006(2)
C6 0.018(3) 0.026(3) 0.023(3) -0.005(2) 0.000(2) 0.000(2)
C7 0.013(2) 0.026(3) 0.028(3) 0.006(2) 0.000(2) 0.001(2)
C8 0.023(3) 0.033(3) 0.036(3) 0.010(3) 0.009(3) 0.004(2)
C9 0.021(3) 0.033(3) 0.051(4) 0.019(3) 0.003(3) 0.001(2)
C10 0.024(3) 0.032(3) 0.051(4) 0.020(3) -0.012(3) -0.012(3)
C11 0.036(4) 0.027(3) 0.038(4) 0.000(3) 0.002(3) -0.005(3)
C12 0.028(3) 0.025(3) 0.039(4) 0.001(3) 0.009(3) -0.001(2)
C13 0.015(2) 0.018(2) 0.025(3) 0.003(2) 0.003(2) 0.0012(19)
C14 0.019(3) 0.024(3) 0.019(3) 0.005(2) -0.001(2) 0.001(2)
C15 0.020(3) 0.027(3) 0.026(3) 0.007(2) 0.006(2) 0.004(2)
C16 0.013(3) 0.035(3) 0.031(3) 0.008(2) 0.002(2) 0.001(2)
C17 0.013(3) 0.036(3) 0.036(3) 0.002(3) 0.000(2) 0.004(2)
C18 0.021(3) 0.024(3) 0.015(2) 0.004(2) 0.000(2) -0.001(2)
C19 0.019(3) 0.035(3) 0.013(2) 0.000(2) 0.003(2) 0.007(2)
C20 0.022(3) 0.034(3) 0.030(3) 0.007(3) 0.004(2) 0.001(2)
C21 0.033(3) 0.033(3) 0.029(3) 0.012(3) -0.006(3) 0.003(3)
C22 0.031(3) 0.035(3) 0.032(3) 0.009(3) -0.006(3) 0.009(3)
C23 0.025(3) 0.037(3) 0.025(3) 0.004(3) -0.002(2) 0.002(2)
C24 0.025(3) 0.029(3) 0.024(3) 0.004(2) 0.003(2) 0.007(2)
C25 0.016(3) 0.029(3) 0.016(3) 0.001(2) 0.001(2) -0.002(2)
C26 0.017(3) 0.040(3) 0.022(3) 0.006(2) -0.002(2) 0.003(2)
C27 0.026(3) 0.043(3) 0.022(3) 0.009(3) 0.001(2) -0.002(3)
C28 0.028(3) 0.051(4) 0.024(3) -0.001(3) 0.010(3) 0.005(3)
C29 0.035(4) 0.040(4) 0.034(4) -0.002(3) 0.011(3) 0.006(3)
C30 0.031(3) 0.027(3) 0.024(3) 0.002(2) 0.003(2) 0.003(2)
C31 0.023(3) 0.032(3) 0.021(3) 0.006(2) -0.001(2) 0.001(2)
C32 0.022(3) 0.036(3) 0.024(3) 0.007(2) 0.001(2) 0.001(2)
C33 0.018(3) 0.056(4) 0.038(4) 0.008(3) 0.003(3) -0.001(3)
C34 0.032(3) 0.039(3) 0.030(3) 0.012(3) -0.005(3) -0.010(3)
C35 0.026(3) 0.035(3) 0.039(4) 0.006(3) -0.008(3) -0.005(3)
C36 0.025(3) 0.036(3) 0.029(3) 0.007(3) -0.001(2) 0.006(2)
C43 0.022(3) 0.045(4) 0.027(3) 0.011(3) -0.004(2) 0.003(3)
C44 0.054(4) 0.029(3) 0.031(3) 0.008(3) -0.004(3) -0.005(3)
C45 0.047(4) 0.049(4) 0.035(4) 0.005(3) 0.012(3) 0.020(3)
C46 0.034(4) 0.052(4) 0.042(4) 0.022(3) 0.013(3) 0.015(3)
C47 0.035(4) 0.038(3) 0.026(3) 0.008(3) -0.002(3) -0.011(3)
C48 0.032(3) 0.037(3) 0.026(3) 0.009(3) 0.008(3) 0.010(3)
C37A 0.030(4) 0.046(4) 0.065(5) 0.032(4) 0.006(3) 0.010(3)
C38A 0.039(4) 0.044(4) 0.069(5) 0.007(4) 0.022(4) 0.014(3)
C39A 0.035(4) 0.033(4) 0.154(10) 0.035(5) 0.034(6) 0.011(3)
C40A 0.054(6) 0.195(13) 0.147(11) 0.152(11) 0.072(7) 0.079(7)
C41A 0.038(5) 0.272(18) 0.058(6) 0.066(9) -0.002(5) 0.031(8)
C42A 0.039(5) 0.146(10) 0.067(6) 0.055(7) -0.003(4) -0.014(6)
C1T 0.016(3) 0.034(3) 0.035(3) 0.007(3) -0.007(2) -0.004(2)
C2T 0.023(3) 0.040(3) 0.036(4) 0.004(3) -0.003(3) -0.003(3)
C3T 0.026(3) 0.044(4) 0.054(5) -0.014(3) 0.003(3) -0.004(3)
C4T 0.022(3) 0.034(4) 0.098(7) -0.013(4) -0.002(4) 0.003(3)
C5T 0.026(3) 0.045(4) 0.066(5) 0.015(4) -0.004(3) 0.000(3)
C6T 0.026(3) 0.041(4) 0.043(4) 0.014(3) -0.007(3) -0.003(3)
C7T 0.041(4) 0.044(4) 0.040(4) 0.002(3) -0.006(3) 0.003(3)
P1 0.0161(6) 0.0213(6) 0.0214(7) 0.0032(5) 0.0042(5) 0.0017(5)
P2 0.0177(7) 0.0256(7) 0.0160(6) 0.0014(5) 0.0006(5) 0.0037(5)
Pt1 0.02255(12) 0.02625(12) 0.01750(11) 0.00592(8) 0.00334(8) 0.00882(8)
Si1 0.0305(9) 0.0314(9) 0.0331(9) 0.0041(7) -0.0015(7) 0.0057(7)

loop_
_atom_type_symbol
_atom_type_description
_atom_type_scat_dispersion_real
_atom_type_scat_dispersion_imag
_atom_type_scat_source
C C 0.0033 0.0016 'International Tables Vol C Tables 4.2.6.8 and 6.1.1.4'
H H 0.0000 0.0000 'International Tables Vol C Tables 4.2.6.8 and 6.1.1.4'
P P 0.1023 0.0942 'International Tables Vol C Tables 4.2.6.8 and 6.1.1.4'
Pt Pt -1.7033 8.3905 'International Tables Vol C Tables 4.2.6.8 and 6.1.1.4'
Si Si 0.0817 0.0704 'International Tables Vol C Tables 4.2.6.8 and 6.1.1.4'

loop_
_geom_angle_atom_site_label_1
_geom_angle_atom_site_label_2
_geom_angle_atom_site_label_3
_geom_angle
C2 C1 C6 118.3(5)
C2 C1 P1 117.7(4)
C6 C1 P1 124.0(4)
C3 C2 C1 121.4(5)
C3 C2 H30 119.3
C1 C2 H30 119.3
C2 C3 C4 120.0(5)
C2 C3 H33 120.0
C4 C3 H33 120.0
C5 C4 C3 119.3(5)
C5 C4 H70 120.4
C3 C4 H70 120.4
C4 C5 C6 120.6(5)
C4 C5 H47 119.7
C6 C5 H47 119.7
C5 C6 C1 120.5(5)
C5 C6 H22 119.8
C1 C6 H22 119.8
C8 C7 C12 118.2(5)
C8 C7 P1 116.2(4)
C12 C7 P1 125.3(4)
C9 C8 C7 121.6(6)
C9 C8 H53 119.2
C7 C8 H53 119.2
C8 C9 C10 119.7(6)
C8 C9 H63 120.2
C10 C9 H63 120.2
C11 C10 C9 119.5(5)
C11 C10 H72 120.2
C9 C10 H72 120.2
C10 C11 C12 120.6(6)
C10 C11 H67 119.7
C12 C11 H67 119.7
C7 C12 C11 120.3(6)
C7 C12 H64 119.9
C11 C12 H64 119.9
C14 C13 C18 118.5(5)
C14 C13 P1 122.5(4)
C18 C13 P1 119.0(4)
C15 C14 C13 120.6(5)
C15 C14 H17 119.7
C13 C14 H17 119.7
C14 C15 C16 119.6(5)
C14 C15 H23 120.2
C16 C15 H23 120.2
C17 C16 C15 120.0(5)
C17 C16 H110 120.0
C15 C16 H110 120.0
C16 C17 C18 120.5(5)
C16 C17 H111 119.8
C18 C17 H111 119.8
C17 C18 C13 120.7(5)
C17 C18 H7 119.7
C13 C18 H7 119.7
C20 C19 C24 119.1(5)
C20 C19 P2 125.0(4)
C24 C19 P2 115.9(4)
C19 C20 C21 120.4(5)
C19 C20 H45 119.8
C21 C20 H45 119.8
C22 C21 C20 120.1(6)
C22 C21 H52 119.9
C20 C21 H52 119.9
C21 C22 C23 119.4(6)
C21 C22 H57 120.3
C23 C22 H57 120.3
C24 C23 C22 120.3(6)
C24 C23 H75 119.9
C22 C23 H75 119.9
C23 C24 C19 120.6(5)
C23 C24 H11 119.7
C19 C24 H11 119.7
C26 C25 C30 117.5(5)
C26 C25 P2 122.0(4)
C30 C25 P2 120.5(4)
C25 C26 C27 121.8(6)
C25 C26 H12 119.1
C27 C26 H12 119.1
C28 C27 C26 119.7(6)
C28 C27 H38 120.1
C26 C27 H38 120.1
C27 C28 C29 119.8(6)
C27 C28 H96 120.1
C29 C28 H96 120.1
C30 C29 C28 120.0(6)
C30 C29 H54 120.0
C28 C29 H54 120.0
C29 C30 C25 121.3(6)
C29 C30 H26 119.4
C25 C30 H26 119.4
C36 C31 C32 118.8(5)
C36 C31 P2 123.2(5)
C32 C31 P2 117.9(4)
C31 C32 C33 121.2(6)
C31 C32 H48 119.4
C33 C32 H48 119.4
C34 C33 C32 118.9(6)
C34 C33 H76 120.5
C32 C33 H76 120.5
C33 C34 C35 120.4(6)
C33 C34 H58 119.8
C35 C34 H58 119.8
C36 C35 C34 120.1(6)
C36 C35 H84 119.9
C34 C35 H84 119.9
C35 C36 C31 120.4(6)
C35 C36 H77 119.8
C31 C36 H77 119.8
C44 C43 C48 114.5(5)
C44 C43 Si1 121.1(5)
C48 C43 Si1 124.3(5)
C45 C44 C43 122.0(6)
C45 C44 H61 119.0
C43 C44 H61 119.0
C46 C45 C44 121.7(7)
C46 C45 H91 119.1
C44 C45 H91 119.1
C45 C46 C47 120.3(7)
C45 C46 H92 119.8
C47 C46 H92 119.8
C46 C47 C48 120.2(6)
C46 C47 H73 119.9
C48 C47 H73 119.9
C47 C48 C43 121.0(6)
C47 C48 H29 119.5
C43 C48 H29 119.5
C38A C37A C42A 116.6(7)
C38A C37A Si1 121.8(6)
C42A C37A Si1 121.6(6)
C37A C38A C39A 123.2(9)
C37A C38A H6A 118.4
C39A C38A H6A 118.4
C38A C39A C40A 120.9(8)
C38A C39A H5A 119.5
C40A C39A H5A 119.5
C39A C40A C41A 117.1(8)
C39A C40A H4A 121.4
C41A C40A H4A 121.4
C40A C41A C42A 119.9(11)
C40A C41A H3A 120.1
C42A C41A H3A 120.1
C37A C42A C41A 121.9(9)
C37A C42A H2A 119.0
C41A C42A H2A 119.0
C2T C1T C6T 118.3(6)
C2T C1T C7T 120.4(6)
C6T C1T C7T 121.4(6)
C3T C2T C1T 120.9(7)
C3T C2T H2T 119.5
C1T C2T H2T 119.5
C2T C3T C4T 118.8(7)
C2T C3T H3T 120.6
C4T C3T H3T 120.6
C5T C4T C3T 119.7(7)
C5T C4T H4T 120.1
C3T C4T H4T 120.1
C4T C5T C6T 121.5(7)
C4T C5T H5T 119.3
C6T C5T H5T 119.3
C5T C6T C1T 120.8(7)
C5T C6T H6T 119.6
C1T C6T H6T 119.6
C1T C7T H7T1 109.5
C1T C7T H7T2 109.5
H7T1 C7T H7T2 109.5
C1T C7T H7T3 109.5
H7T1 C7T H7T3 109.5
H7T2 C7T H7T3 109.5
C7 P1 C13 106.4(2)
C7 P1 C1 101.4(2)
C13 P1 C1 99.8(2)
C7 P1 Pt1 113.63(19)
C13 P1 Pt1 111.39(18)
C1 P1 Pt1 122.34(18)
C19 P2 C31 105.1(3)
C19 P2 C25 100.5(2)
C31 P2 C25 104.8(2)
C19 P2 Pt1 120.61(18)
C31 P2 Pt1 110.9(2)
C25 P2 Pt1 113.36(18)
P1 Pt1 P2 111.98(5)
P1 Pt1 Si1 95.95(6)
P2 Pt1 Si1 152.08(6)
P1 Pt1 H1H 166.4(7)
P2 Pt1 H1H 80.97(10)
Si1 Pt1 H1H 71.19(9)
C43 Si1 C37A 106.9(3)
C43 Si1 Pt1 113.4(2)
C37A Si1 Pt1 110.2(2)
C43 Si1 H1S 106(3)
C37A Si1 H1S 100(3)
Pt1 Si1 H1S 119(3)

loop_
_geom_bond_atom_site_label_1
_geom_bond_atom_site_label_2
_geom_bond_distance
C1 C2 1.387(7)
C1 C6 1.407(7)
C1 P1 1.843(5)
C2 C3 1.381(8)
C2 H30 0.9500
C3 C4 1.405(8)
C3 H33 0.9500
C4 C5 1.378(8)
C4 H70 0.9500
C5 C6 1.392(8)
C5 H47 0.9500
C6 H22 0.9500
C7 C8 1.388(8)
C7 C12 1.391(8)
C7 P1 1.825(5)
C8 C9 1.379(8)
C8 H53 0.9500
C9 C10 1.388(10)
C9 H63 0.9500
C10 C11 1.376(9)
C10 H72 0.9500
C11 C12 1.393(8)
C11 H67 0.9500
C12 H64 0.9500
C13 C14 1.392(7)
C13 C18 1.402(7)
C13 P1 1.829(5)
C14 C15 1.390(8)
C14 H17 0.9500
C15 C16 1.405(8)
C15 H23 0.9500
C16 C17 1.365(8)
C16 H110 0.9500
C17 C18 1.385(8)
C17 H111 0.9500
C18 H7 0.9500
C19 C20 1.380(8)
C19 C24 1.397(8)
C19 P2 1.820(6)
C20 C21 1.396(8)
C20 H45 0.9500
C21 C22 1.387(9)
C21 H52 0.9500
C22 C23 1.389(8)
C22 H57 0.9500
C23 C24 1.379(8)
C23 H75 0.9500
C24 H11 0.9500
C25 C26 1.385(8)
C25 C30 1.391(8)
C25 P2 1.838(5)
C26 C27 1.386(8)
C26 H12 0.9500
C27 C28 1.367(9)
C27 H38 0.9500
C28 C29 1.390(9)
C28 H96 0.9500
C29 C30 1.375(8)
C29 H54 0.9500
C30 H26 0.9500
C31 C36 1.391(8)
C31 C32 1.393(8)
C31 P2 1.832(6)
C32 C33 1.396(8)
C32 H48 0.9500
C33 C34 1.383(9)
C33 H76 0.9500
C34 C35 1.394(9)
C34 H58 0.9500
C35 C36 1.383(8)
C35 H84 0.9500
C36 H77 0.9500
C43 C44 1.413(9)
C43 C48 1.429(8)
C43 Si1 1.886(6)
C44 C45 1.345(10)
C44 H61 0.9500
C45 C46 1.328(10)
C45 H91 0.9500
C46 C47 1.364(9)
C46 H92 0.9500
C47 C48 1.369(9)
C47 H73 0.9500
C48 H29 0.9500
C37A C38A 1.341(10)
C37A C42A 1.373(12)
C37A Si1 1.910(7)
C38A C39A 1.364(12)
C38A H6A 0.9500
C39A C40A 1.373(16)
C39A H5A 0.9500
C40A C41A 1.385(17)
C40A H4A 0.9500
C41A C42A 1.386(13)
C41A H3A 0.9500
C42A H2A 0.9500
C1T C2T 1.389(9)
C1T C6T 1.397(8)
C1T C7T 1.500(9)
C2T C3T 1.386(9)
C2T H2T 0.9500
C3T C4T 1.413(11)
C3T H3T 0.9500
C4T C5T 1.352(11)
C4T H4T 0.9500
C5T C6T 1.360(10)
C5T H5T 0.9500
C6T H6T 0.9500
C7T H7T1 0.9800
C7T H7T2 0.9800
C7T H7T3 0.9800
P1 Pt1 2.2900(14)
P2 Pt1 2.3140(14)
Pt1 Si1 2.3368(17)
Pt1 H1H 1.885(3)
Si1 H1S 1.49(6)
